data_2230699
loop_
_publ_author_name
'Aghabozorg, Hossein'
'Agah, Ali Akbar'
'Notash, Behrouz'
'Mirzaei, Masoud'

_publ_section_title
;
 Propane-1,2-diaminium
 bis(pyridine-2,6-dicarboxylato-\k^3^<i>O</i>^2^,<i>N</i>,<i>O</i>^6^)cuprate(II)
 tetrahydrate
;
_journal_coeditor_code HY2413
_journal_issue 7
_journal_name_full 'Acta Crystallographica Section E'
_journal_page_first m992
_journal_page_last m993
_journal_paper_doi 10.1107/S1600536811024378
_journal_volume 67
_journal_year 2011
_chemical_formula_iupac '(C3 H12 N2) [Cu (C7 H3 N O4)2], 4H2 O'
_chemical_formula_moiety 'C3 H12 N2 2+, C14 H6 Cu N2 O8 2-, 4(H2 O)'
_chemical_formula_sum 'C17 H26 Cu N4 O12'
_chemical_formula_weight 541.97
_chemical_name_systematic
;
Propane-1,2-diaminium bis(pyridine-2,6-dicarboxylato-
\k^3^<i>O</i>^2^,<i>N</i>,<i>O</i>^6^)cuprate(II) tetrahydrate
;
_space_group_IT_number 33
_symmetry_cell_setting orthorhombic
_symmetry_space_group_name_Hall 'P 2c -2n'
_symmetry_space_group_name_H-M 'P n a 21'
_atom_sites_solution_hydrogens geom
_atom_sites_solution_primary direct
_atom_sites_solution_secondary difmap
_audit_creation_method SHELXL-97
_cell_angle_alpha 90.00
_cell_angle_beta 90.00
_cell_angle_gamma 90.00
_cell_formula_units_Z 4
_cell_length_a 20.919(4)
_cell_length_b 8.2015(16)
_cell_length_c 12.739(3)
_cell_measurement_reflns_used 5040
_cell_measurement_temperature 120(2)
_cell_measurement_theta_max 29.12
_cell_measurement_theta_min 2.52
_cell_volume 2185.6(8)
_computing_cell_refinement 'X-AREA (Stoe & Cie, 2005)'
_computing_data_collection 'X-AREA (Stoe & Cie, 2005)'
_computing_data_reduction 'X-AREA (Stoe & Cie, 2005)'
_computing_molecular_graphics 'ORTEP-3 (Farrugia, 1997)'
_computing_publication_material 'WinGX (Farrugia, 1999)'
_computing_structure_refinement 'SHELXL97 (Sheldrick, 2008)'
_computing_structure_solution 'SHELXS97 (Sheldrick, 2008)'
_diffrn_ambient_temperature 120(2)
_diffrn_measured_fraction_theta_full 0.999
_diffrn_measured_fraction_theta_max 0.999
_diffrn_measurement_device_type 'Stoe IPDS-2'
_diffrn_measurement_method \w
_diffrn_radiation_monochromator graphite
_diffrn_radiation_source 'fine-focus sealed tube'
_diffrn_radiation_type MoK\a
_diffrn_radiation_wavelength 0.71073
_diffrn_reflns_av_R_equivalents 0.0289
_diffrn_reflns_av_sigmaI/netI 0.0272
_diffrn_reflns_limit_h_max 28
_diffrn_reflns_limit_h_min -24
_diffrn_reflns_limit_k_max 11
_diffrn_reflns_limit_k_min -9
_diffrn_reflns_limit_l_max 17
_diffrn_reflns_limit_l_min -14
_diffrn_reflns_number 9693
_diffrn_reflns_theta_full 29.12
_diffrn_reflns_theta_max 29.12
_diffrn_reflns_theta_min 2.52
_exptl_absorpt_coefficient_mu 1.072
_exptl_absorpt_correction_T_max 0.684
_exptl_absorpt_correction_T_min 0.602
_exptl_absorpt_correction_type numerical
_exptl_absorpt_process_details '(X-SHAPE and X-RED32; Stoe & Cie, 2005)'
_exptl_crystal_colour blue
_exptl_crystal_density_diffrn 1.647
_exptl_crystal_density_method 'not measured'
_exptl_crystal_description block
_exptl_crystal_F_000 1124
_exptl_crystal_size_max 0.50
_exptl_crystal_size_mid 0.40
_exptl_crystal_size_min 0.35
_refine_diff_density_max 0.426
_refine_diff_density_min -0.524
_refine_ls_abs_structure_details 'Flack (1983), 1969 Friedel pairs'
_refine_ls_abs_structure_Flack -0.001(10)
_refine_ls_extinction_method none
_refine_ls_goodness_of_fit_ref 1.091
_refine_ls_hydrogen_treatment mixed
_refine_ls_matrix_type full
_refine_ls_number_parameters 350
_refine_ls_number_reflns 5040
_refine_ls_number_restraints 7
_refine_ls_restrained_S_all 1.092
_refine_ls_R_factor_all 0.0309
_refine_ls_R_factor_gt 0.0282
_refine_ls_shift/su_max 0.003
_refine_ls_shift/su_mean 0.000
_refine_ls_structure_factor_coef Fsqd
_refine_ls_weighting_details 'calc w=1/[\s^2^(Fo^2^)+(0.0422P)^2^+0.9494P] where P=(Fo^2^+2Fc^2^)/3'
_refine_ls_weighting_scheme calc
_refine_ls_wR_factor_gt 0.0702
_refine_ls_wR_factor_ref 0.0753
_reflns_number_gt 4803
_reflns_number_total 5040
_reflns_threshold_expression I>2\s(I)
_cod_data_source_file hy2413.cif
_cod_data_source_block I
_cod_original_cell_volume 2185.6(7)
_cod_database_code 2230699
_cod_database_fobs_code 2230699

loop_
_symmetry_equiv_pos_as_xyz
'x, y, z'
'-x, -y, z+1/2'
'x+1/2, -y+1/2, z'
'-x+1/2, y+1/2, z+1/2'

loop_
_atom_site_type_symbol
_atom_site_label
_atom_site_fract_x
_atom_site_fract_y
_atom_site_fract_z
_atom_site_U_iso_or_equiv
_atom_site_adp_type
_atom_site_calc_flag
_atom_site_refinement_flags
_atom_site_occupancy
_atom_site_symmetry_multiplicity
_atom_site_disorder_assembly
_atom_site_disorder_group
Cu Cu1 0.730311(10) 0.99084(3) 0.53964(3) 0.00819(6) Uani d . 1 1 . .
O O1 0.65641(8) 0.7928(2) 0.57097(13) 0.0156(3) Uani d . 1 1 . .
O O2 0.60721(7) 0.67722(19) 0.70796(13) 0.0133(3) Uani d . 1 1 . .
O O3 0.81368(7) 1.15817(19) 0.58997(13) 0.0121(3) Uani d . 1 1 . .
O O4 0.86763(7) 1.22026(19) 0.73603(13) 0.0126(3) Uani d . 1 1 . .
O O5 0.65879(7) 1.16886(17) 0.53346(15) 0.0134(3) Uani d . 1 1 . .
O O6 0.59524(8) 1.2936(2) 0.41726(14) 0.0151(3) Uani d . 1 1 . .
O O7 0.80165(7) 0.83190(19) 0.48615(13) 0.0109(3) Uani d . 1 1 . .
O O8 0.85015(8) 0.7555(2) 0.33667(13) 0.0129(3) Uani d . 1 1 . .
O O9 0.56195(10) 0.7606(4) 0.42357(17) 0.0426(7) Uani d D 1 1 . .
O O10 0.44108(9) 0.8652(2) 0.46858(15) 0.0162(3) Uani d . 1 1 . .
O O11 0.42267(8) 0.5941(2) 0.59618(14) 0.0171(3) Uani d D 1 1 . .
O O12 0.46500(9) 0.3499(2) 0.38944(16) 0.0216(4) Uani d D 1 1 . .
N N1 0.73387(8) 0.9634(2) 0.69332(17) 0.0079(3) Uani d . 1 1 . .
N N2 0.72136(9) 1.0156(2) 0.38998(18) 0.0077(4) Uani d . 1 1 . .
N N3 0.54048(9) 0.4390(2) 0.59580(16) 0.0124(3) Uani d . 1 1 . .
N N4 0.44690(9) 0.1638(2) 0.57235(16) 0.0116(4) Uani d D 1 1 . .
C C1 0.64760(10) 0.7709(3) 0.66754(17) 0.0096(4) Uani d . 1 1 . .
C C2 0.69142(10) 0.8648(2) 0.74089(18) 0.0088(4) Uani d . 1 1 . .
C C3 0.69152(10) 0.8437(2) 0.84916(18) 0.0094(4) Uani d . 1 1 . .
H H3 0.6616 0.7763 0.8813 0.011 Uiso calc R 1 1 . .
C C4 0.73706(10) 0.9252(3) 0.90831(18) 0.0112(4) Uani d . 1 1 . .
H H4 0.7382 0.9122 0.9808 0.013 Uiso calc R 1 1 . .
C C5 0.78101(11) 1.0265(3) 0.85857(19) 0.0099(4) Uani d . 1 1 . .
H H5 0.8121 1.0813 0.8971 0.012 Uiso calc R 1 1 . .
C C6 0.77765(10) 1.0443(2) 0.75039(18) 0.0079(4) Uani d . 1 1 . .
C C7 0.82336(9) 1.1500(2) 0.68727(18) 0.0089(4) Uani d . 1 1 . .
C C8 0.63972(10) 1.1994(3) 0.44162(19) 0.0109(4) Uani d . 1 1 . .
C C9 0.67591(10) 1.1157(2) 0.35435(18) 0.0093(4) Uani d . 1 1 . .
C C10 0.66963(11) 1.1435(2) 0.24765(18) 0.0110(4) Uani d . 1 1 . .
H H10 0.6379 1.2123 0.2221 0.013 Uiso calc R 1 1 . .
C C11 0.71196(11) 1.0660(3) 0.17933(17) 0.0118(4) Uani d . 1 1 . .
H H11 0.7089 1.0839 0.1074 0.014 Uiso calc R 1 1 . .
C C12 0.75891(11) 0.9616(3) 0.21866(18) 0.0097(4) Uani d . 1 1 . .
H H12 0.7875 0.9093 0.1739 0.012 Uiso calc R 1 1 . .
C C13 0.76179(10) 0.9379(3) 0.32665(17) 0.0090(4) Uani d . 1 1 . .
C C14 0.80893(10) 0.8320(2) 0.38701(19) 0.0097(4) Uani d . 1 1 . .
C C15 0.53174(11) 0.3070(3) 0.67483(19) 0.0135(4) Uani d . 1 1 . .
H H15B 0.5001 0.3411 0.7259 0.016 Uiso calc R 1 1 . .
H H15A 0.5717 0.2899 0.7117 0.016 Uiso calc R 1 1 . .
C C16 0.51050(10) 0.1466(2) 0.62550(18) 0.0114(4) Uani d . 1 1 . .
H H16 0.5423 0.1141 0.5730 0.014 Uiso calc R 1 1 . .
C C17 0.50603(13) 0.0132(3) 0.7083(2) 0.0188(5) Uani d . 1 1 . .
H H17B 0.4754 0.0440 0.7607 0.023 Uiso calc R 1 1 . .
H H17C 0.5471 -0.0017 0.7406 0.023 Uiso calc R 1 1 . .
H H17A 0.4928 -0.0869 0.6758 0.023 Uiso calc R 1 1 . .
H H3A 0.5597(15) 0.404(4) 0.538(3) 0.023 Uiso d . 1 1 . .
H H4A 0.4377(15) 0.074(4) 0.540(3) 0.023 Uiso d . 1 1 . .
H H9A 0.5887(14) 0.790(4) 0.468(2) 0.023 Uiso d D 1 1 . .
H H10A 0.4750(18) 0.846(4) 0.446(3) 0.023 Uiso d . 1 1 . .
H H11A 0.3889(11) 0.562(4) 0.572(3) 0.023 Uiso d D 1 1 . .
H H12A 0.4484(15) 0.340(4) 0.3341(18) 0.023 Uiso d D 1 1 . .
H H3B 0.4992(17) 0.477(4) 0.577(3) 0.023 Uiso d . 1 1 . .
H H4B 0.4502(15) 0.233(4) 0.525(3) 0.023 Uiso d . 1 1 . .
H H9B 0.5786(16) 0.726(4) 0.3696(19) 0.023 Uiso d D 1 1 . .
H H10B 0.4158(17) 0.830(4) 0.421(3) 0.023 Uiso d . 1 1 . .
H H11B 0.4249(16) 0.680(4) 0.564(3) 0.023 Uiso d . 1 1 . .
H H12B 0.4996(11) 0.316(4) 0.372(3) 0.023 Uiso d D 1 1 . .
H H3C 0.5641(17) 0.520(4) 0.622(3) 0.023 Uiso d . 1 1 . .
H H4C 0.4190(13) 0.200(4) 0.613(2) 0.023 Uiso d D 1 1 . .

loop_
_atom_site_aniso_label
_atom_site_aniso_U_11
_atom_site_aniso_U_22
_atom_site_aniso_U_33
_atom_site_aniso_U_12
_atom_site_aniso_U_13
_atom_site_aniso_U_23
Cu1 0.00687(10) 0.01264(10) 0.00506(10) 0.00041(8) -0.00005(12) 0.00104(10)
O1 0.0129(7) 0.0252(8) 0.0088(8) -0.0069(6) -0.0014(6) -0.0002(6)
O2 0.0105(7) 0.0159(7) 0.0134(8) -0.0052(5) 0.0017(6) -0.0014(6)
O3 0.0133(7) 0.0152(7) 0.0079(8) -0.0031(5) -0.0008(6) 0.0008(6)
O4 0.0088(7) 0.0169(7) 0.0122(8) -0.0040(6) -0.0002(6) -0.0021(6)
O5 0.0113(6) 0.0217(7) 0.0072(7) 0.0036(5) 0.0009(7) 0.0002(7)
O6 0.0115(7) 0.0202(8) 0.0135(8) 0.0066(6) -0.0001(6) 0.0019(6)
O7 0.0096(7) 0.0150(7) 0.0081(8) 0.0023(5) 0.0003(6) 0.0009(5)
O8 0.0090(7) 0.0178(7) 0.0120(8) 0.0024(6) 0.0027(6) 0.0000(6)
O9 0.0142(9) 0.100(2) 0.0136(10) 0.0126(11) -0.0035(8) -0.0176(12)
O10 0.0133(8) 0.0181(7) 0.0172(9) -0.0011(6) -0.0005(7) -0.0052(6)
O11 0.0118(7) 0.0214(8) 0.0180(9) 0.0024(6) -0.0011(7) 0.0026(7)
O12 0.0146(8) 0.0367(10) 0.0135(9) 0.0005(7) -0.0046(7) 0.0009(7)
N1 0.0060(8) 0.0104(8) 0.0073(9) 0.0005(6) -0.0002(7) 0.0003(8)
N2 0.0049(7) 0.0120(8) 0.0063(9) -0.0024(6) -0.0006(7) 0.0007(7)
N3 0.0096(8) 0.0148(8) 0.0128(9) -0.0006(6) -0.0004(7) -0.0032(7)
N4 0.0073(7) 0.0147(8) 0.0128(9) 0.0011(6) -0.0003(7) -0.0017(7)
C1 0.0069(8) 0.0116(9) 0.0104(10) 0.0006(7) -0.0001(8) 0.0003(7)
C2 0.0062(8) 0.0097(8) 0.0104(10) 0.0007(7) -0.0001(8) -0.0002(7)
C3 0.0093(9) 0.0114(9) 0.0074(9) 0.0006(7) 0.0025(8) 0.0023(7)
C4 0.0146(10) 0.0142(9) 0.0050(9) 0.0024(8) 0.0014(8) -0.0005(7)
C5 0.0112(9) 0.0101(8) 0.0085(11) 0.0025(7) -0.0005(8) -0.0015(7)
C6 0.0073(8) 0.0098(8) 0.0066(10) 0.0007(7) -0.0006(7) -0.0004(7)
C7 0.0064(8) 0.0090(8) 0.0113(10) 0.0007(6) 0.0007(8) -0.0001(7)
C8 0.0088(9) 0.0132(8) 0.0107(10) 0.0000(7) 0.0022(8) -0.0002(7)
C9 0.0076(9) 0.0117(9) 0.0085(9) -0.0009(7) -0.0007(8) 0.0006(7)
C10 0.0125(9) 0.0099(8) 0.0105(10) -0.0009(7) 0.0002(8) 0.0009(7)
C11 0.0156(10) 0.0131(9) 0.0066(10) -0.0028(8) -0.0009(8) -0.0004(7)
C12 0.0116(9) 0.0109(8) 0.0065(10) -0.0032(8) 0.0019(8) -0.0014(7)
C13 0.0077(9) 0.0097(9) 0.0095(11) -0.0012(7) -0.0009(8) 0.0021(7)
C14 0.0107(9) 0.0079(8) 0.0105(10) -0.0032(7) -0.0005(8) 0.0004(7)
C15 0.0117(9) 0.0175(9) 0.0112(10) -0.0023(8) -0.0013(8) -0.0018(8)
C16 0.0091(9) 0.0144(9) 0.0108(10) 0.0000(7) -0.0008(8) -0.0015(7)
C17 0.0220(11) 0.0188(10) 0.0156(13) 0.0035(8) -0.0001(10) 0.0023(9)

loop_
_atom_type_symbol
_atom_type_description
_atom_type_scat_dispersion_real
_atom_type_scat_dispersion_imag
_atom_type_scat_source
C C 0.0033 0.0016 'International Tables Vol C Tables 4.2.6.8 and 6.1.1.4'
H H 0.0000 0.0000 'International Tables Vol C Tables 4.2.6.8 and 6.1.1.4'
N N 0.0061 0.0033 'International Tables Vol C Tables 4.2.6.8 and 6.1.1.4'
O O 0.0106 0.0060 'International Tables Vol C Tables 4.2.6.8 and 6.1.1.4'
Cu Cu 0.3201 1.2651 'International Tables Vol C Tables 4.2.6.8 and 6.1.1.4'

loop_
_geom_angle_atom_site_label_1
_geom_angle_atom_site_label_2
_geom_angle_atom_site_label_3
_geom_angle_site_symmetry_1
_geom_angle_site_symmetry_3
_geom_angle
_geom_angle_publ_flag
N2 Cu1 N1 . . 176.55(8) ?
N2 Cu1 O5 . . 79.62(8) ?
N1 Cu1 O5 . . 98.27(8) ?
N2 Cu1 O7 . . 79.21(8) ?
N1 Cu1 O7 . . 103.00(7) ?
O5 Cu1 O7 . . 158.64(7) ?
N2 Cu1 O1 . . 100.52(7) ?
N1 Cu1 O1 . . 76.72(7) ?
O5 Cu1 O1 . . 91.08(6) ?
O7 Cu1 O1 . . 95.55(6) ?
N2 Cu1 O3 . . 106.59(7) ?
N1 Cu1 O3 . . 76.33(7) ?
O5 Cu1 O3 . . 97.80(6) ?
O7 Cu1 O3 . . 85.54(6) ?
O1 Cu1 O3 . . 152.56(7) ?
C1 O1 Cu1 . . 111.91(14) ?
C7 O3 Cu1 . . 111.32(13) ?
C8 O5 Cu1 . . 113.56(15) ?
C14 O7 Cu1 . . 114.06(14) ?
H9A O9 H9B . . 113(3) ?
H10A O10 H10B . . 104(3) ?
H11A O11 H11B . . 98(3) ?
H12A O12 H12B . . 97(4) ?
C6 N1 C2 . . 120.2(2) ?
C6 N1 Cu1 . . 120.43(15) ?
C2 N1 Cu1 . . 119.39(16) ?
C13 N2 C9 . . 122.7(2) ?
C13 N2 Cu1 . . 119.20(17) ?
C9 N2 Cu1 . . 118.04(17) ?
C15 N3 H3A . . 113(2) ?
C15 N3 H3B . . 107(2) ?
H3A N3 H3B . . 108(3) ?
C15 N3 H3C . . 111(2) ?
H3A N3 H3C . . 108(3) ?
H3B N3 H3C . . 111(3) ?
C16 N4 H4A . . 109(2) ?
C16 N4 H4B . . 109(2) ?
H4A N4 H4B . . 105(3) ?
C16 N4 H4C . . 112(2) ?
H4A N4 H4C . . 116(3) ?
H4B N4 H4C . . 106(3) ?
O2 C1 O1 . . 126.1(2) ?
O2 C1 C2 . . 117.73(19) ?
O1 C1 C2 . . 116.18(19) ?
N1 C2 C3 . . 121.4(2) ?
N1 C2 C1 . . 115.23(19) ?
C3 C2 C1 . . 123.26(19) ?
C4 C3 C2 . . 118.7(2) ?
C4 C3 H3 . . 120.6 ?
C2 C3 H3 . . 120.6 ?
C3 C4 C5 . . 119.6(2) ?
C3 C4 H4 . . 120.2 ?
C5 C4 H4 . . 120.2 ?
C6 C5 C4 . . 118.8(2) ?
C6 C5 H5 . . 120.6 ?
C4 C5 H5 . . 120.6 ?
N1 C6 C5 . . 121.3(2) ?
N1 C6 C7 . . 115.1(2) ?
C5 C6 C7 . . 123.6(2) ?
O4 C7 O3 . . 125.6(2) ?
O4 C7 C6 . . 117.6(2) ?
O3 C7 C6 . . 116.74(18) ?
O6 C8 O5 . . 126.1(2) ?
O6 C8 C9 . . 118.2(2) ?
O5 C8 C9 . . 115.73(19) ?
N2 C9 C10 . . 120.2(2) ?
N2 C9 C8 . . 112.7(2) ?
C10 C9 C8 . . 126.90(19) ?
C9 C10 C11 . . 118.5(2) ?
C9 C10 H10 . . 120.7 ?
C11 C10 H10 . . 120.7 ?
C10 C11 C12 . . 120.1(2) ?
C10 C11 H11 . . 119.9 ?
C12 C11 H11 . . 119.9 ?
C13 C12 C11 . . 118.1(2) ?
C13 C12 H12 . . 120.9 ?
C11 C12 H12 . . 120.9 ?
N2 C13 C12 . . 120.4(2) ?
N2 C13 C14 . . 112.2(2) ?
C12 C13 C14 . . 127.39(19) ?
O8 C14 O7 . . 126.5(2) ?
O8 C14 C13 . . 118.4(2) ?
O7 C14 C13 . . 115.11(19) ?
N3 C15 C16 . . 112.60(19) ?
N3 C15 H15B . . 109.1 ?
C16 C15 H15B . . 109.1 ?
N3 C15 H15A . . 109.1 ?
C16 C15 H15A . . 109.1 ?
H15B C15 H15A . . 107.8 ?
N4 C16 C17 . . 109.01(18) ?
N4 C16 C15 . . 111.34(17) ?
C17 C16 C15 . . 110.6(2) ?
N4 C16 H16 . . 108.6 ?
C17 C16 H16 . . 108.6 ?
C15 C16 H16 . . 108.6 ?
C16 C17 H17B . . 109.5 ?
C16 C17 H17C . . 109.5 ?
H17B C17 H17C . . 109.5 ?
C16 C17 H17A . . 109.5 ?
H17B C17 H17A . . 109.5 ?
H17C C17 H17A . . 109.5 ?

loop_
_geom_bond_atom_site_label_1
_geom_bond_atom_site_label_2
_geom_bond_site_symmetry_2
_geom_bond_distance
_geom_bond_publ_flag
Cu1 N2 . 1.926(2) ?
Cu1 N1 . 1.972(2) ?
Cu1 O5 . 2.0920(14) ?
Cu1 O7 . 2.0953(16) ?
Cu1 O1 . 2.2775(17) ?
Cu1 O3 . 2.3100(16) ?
O1 C1 . 1.257(3) ?
O2 C1 . 1.253(3) ?
O3 C7 . 1.258(3) ?
O4 C7 . 1.255(3) ?
O5 C8 . 1.261(3) ?
O6 C8 . 1.248(3) ?
O7 C14 . 1.272(3) ?
O8 C14 . 1.245(3) ?
O9 H9A . 0.84(2) ?
O9 H9B . 0.82(2) ?
O10 H10A . 0.78(4) ?
O10 H10B . 0.85(4) ?
O11 H11A . 0.82(2) ?
O11 H11B . 0.82(4) ?
O12 H12A . 0.79(2) ?
O12 H12B . 0.81(2) ?
N1 C6 . 1.344(3) ?
N1 C2 . 1.345(3) ?
N2 C13 . 1.331(3) ?
N2 C9 . 1.336(3) ?
N3 C15 . 1.490(3) ?
N3 H3A . 0.89(4) ?
N3 H3B . 0.95(4) ?
N3 H3C . 0.90(4) ?
N4 C16 . 1.499(3) ?
N4 H4A . 0.86(3) ?
N4 H4B . 0.83(4) ?
N4 H4C . 0.84(2) ?
C1 C2 . 1.519(3) ?
C2 C3 . 1.390(3) ?
C3 C4 . 1.386(3) ?
C3 H3 . 0.9300 ?
C4 C5 . 1.392(3) ?
C4 H4 . 0.9300 ?
C5 C6 . 1.387(3) ?
C5 H5 . 0.9300 ?
C6 C7 . 1.521(3) ?
C8 C9 . 1.510(3) ?
C9 C10 . 1.384(3) ?
C10 C11 . 1.395(3) ?
C10 H10 . 0.9300 ?
C11 C12 . 1.396(3) ?
C11 H11 . 0.9300 ?
C12 C13 . 1.390(3) ?
C12 H12 . 0.9300 ?
C13 C14 . 1.523(3) ?
C15 C16 . 1.524(3) ?
C15 H15B . 0.9700 ?
C15 H15A . 0.9700 ?
C16 C17 . 1.523(3) ?
C16 H16 . 0.9800 ?
C17 H17B . 0.9600 ?
C17 H17C . 0.9600 ?
C17 H17A . 0.9600 ?

loop_
_geom_hbond_atom_site_label_D
_geom_hbond_atom_site_label_H
_geom_hbond_atom_site_label_A
_geom_hbond_site_symmetry_A
_geom_hbond_distance_DH
_geom_hbond_distance_HA
_geom_hbond_distance_DA
_geom_hbond_angle_DHA
C10 H10 O11 2_674 0.93 2.59 3.476(3) 160
C11 H11 O7 4_654 0.93 2.56 3.301(3) 137
C15 H15A O8 4_645 0.97 2.30 3.245(3) 165
C16 H16 O5 1_545 0.98 2.53 3.321(3) 138
N3 H3A O6 1_545 0.89(4) 1.93(4) 2.812(3) 170(3)
N3 H3B O11 . 0.95(4) 1.88(4) 2.773(3) 155(3)
N3 H3C O2 . 0.90(4) 1.91(4) 2.794(2) 167(4)
N4 H4A O10 1_545 0.86(3) 1.94(3) 2.786(3) 165(3)
N4 H4B O12 . 0.83(4) 2.00(4) 2.811(3) 165(3)
N4 H4C O4 3_465 0.84(2) 2.01(2) 2.829(3) 167(3)
O9 H9A O1 . 0.84(2) 1.93(2) 2.739(3) 163(3)
O9 H9B O4 4_644 0.82(2) 2.04(2) 2.826(3) 160(3)
O10 H10A O9 . 0.78(4) 1.97(4) 2.731(3) 164(4)
O10 H10B O8 3_465 0.85(4) 1.88(4) 2.724(3) 170(3)
O11 H11A O3 3_465 0.82(2) 2.41(3) 3.080(2) 140(3)
O11 H11A O7 3_465 0.82(2) 2.30(3) 2.957(2) 138(3)
O11 H11B O10 . 0.82(4) 1.98(4) 2.781(3) 169(3)
O12 H12A O2 2_664 0.79(2) 1.989(19) 2.770(3) 170(3)
O12 H12B O6 1_545 0.81(2) 2.09(3) 2.786(2) 144(3)

loop_
_geom_torsion_atom_site_label_1
_geom_torsion_atom_site_label_2
_geom_torsion_atom_site_label_3
_geom_torsion_atom_site_label_4
_geom_torsion_site_symmetry_1
_geom_torsion_site_symmetry_2
_geom_torsion_site_symmetry_3
_geom_torsion_site_symmetry_4
_geom_torsion
_geom_torsion_publ_flag
N2 Cu1 O1 C1 . . . . -171.17(16) ?
N1 Cu1 O1 C1 . . . . 6.72(15) ?
O5 Cu1 O1 C1 . . . . -91.53(16) ?
O7 Cu1 O1 C1 . . . . 108.80(15) ?
O3 Cu1 O1 C1 . . . . 17.8(2) ?
N2 Cu1 O3 C7 . . . . -179.84(14) ?
N1 Cu1 O3 C7 . . . . 2.05(14) ?
O5 Cu1 O3 C7 . . . . 98.72(14) ?
O7 Cu1 O3 C7 . . . . -102.50(14) ?
O1 Cu1 O3 C7 . . . . -9.0(2) ?
N2 Cu1 O5 C8 . . . . 5.37(15) ?
N1 Cu1 O5 C8 . . . . -171.87(15) ?
O7 Cu1 O5 C8 . . . . 13.2(3) ?
O1 Cu1 O5 C8 . . . . -95.13(15) ?
O3 Cu1 O5 C8 . . . . 110.91(15) ?
N2 Cu1 O7 C14 . . . . 4.09(14) ?
N1 Cu1 O7 C14 . . . . -178.60(14) ?
O5 Cu1 O7 C14 . . . . -3.7(3) ?
O1 Cu1 O7 C14 . . . . 103.77(14) ?
O3 Cu1 O7 C14 . . . . -103.75(15) ?
O5 Cu1 N1 C6 . . . . -96.10(17) ?
O7 Cu1 N1 C6 . . . . 82.02(18) ?
O1 Cu1 N1 C6 . . . . 174.75(19) ?
O3 Cu1 N1 C6 . . . . -0.02(16) ?
O5 Cu1 N1 C2 . . . . 82.93(17) ?
O7 Cu1 N1 C2 . . . . -98.95(17) ?
O1 Cu1 N1 C2 . . . . -6.22(16) ?
O3 Cu1 N1 C2 . . . . 179.00(18) ?
O5 Cu1 N2 C13 . . . . 173.65(16) ?
O7 Cu1 N2 C13 . . . . -3.47(15) ?
O1 Cu1 N2 C13 . . . . -97.18(16) ?
O3 Cu1 N2 C13 . . . . 78.52(16) ?
O5 Cu1 N2 C9 . . . . -3.87(15) ?
O7 Cu1 N2 C9 . . . . 179.02(16) ?
O1 Cu1 N2 C9 . . . . 85.30(16) ?
O3 Cu1 N2 C9 . . . . -99.00(16) ?
Cu1 O1 C1 O2 . . . . 175.48(17) ?
Cu1 O1 C1 C2 . . . . -6.0(2) ?
C6 N1 C2 C3 . . . . 0.0(3) ?
Cu1 N1 C2 C3 . . . . -179.01(15) ?
C6 N1 C2 C1 . . . . -175.74(18) ?
Cu1 N1 C2 C1 . . . . 5.2(2) ?
O2 C1 C2 N1 . . . . 179.95(19) ?
O1 C1 C2 N1 . . . . 1.3(3) ?
O2 C1 C2 C3 . . . . 4.3(3) ?
O1 C1 C2 C3 . . . . -174.4(2) ?
N1 C2 C3 C4 . . . . -0.8(3) ?
C1 C2 C3 C4 . . . . 174.61(18) ?
C2 C3 C4 C5 . . . . 0.5(3) ?
C3 C4 C5 C6 . . . . 0.5(3) ?
C2 N1 C6 C5 . . . . 1.1(3) ?
Cu1 N1 C6 C5 . . . . -179.91(16) ?
C2 N1 C6 C7 . . . . 179.27(18) ?
Cu1 N1 C6 C7 . . . . -1.7(3) ?
C4 C5 C6 N1 . . . . -1.3(3) ?
C4 C5 C6 C7 . . . . -179.37(18) ?
Cu1 O3 C7 O4 . . . . 175.85(16) ?
Cu1 O3 C7 C6 . . . . -3.5(2) ?
N1 C6 C7 O4 . . . . -175.73(19) ?
C5 C6 C7 O4 . . . . 2.4(3) ?
N1 C6 C7 O3 . . . . 3.6(3) ?
C5 C6 C7 O3 . . . . -178.2(2) ?
Cu1 O5 C8 O6 . . . . 175.81(18) ?
Cu1 O5 C8 C9 . . . . -5.7(2) ?
C13 N2 C9 C10 . . . . -0.5(3) ?
Cu1 N2 C9 C10 . . . . 176.89(15) ?
C13 N2 C9 C8 . . . . -175.35(18) ?
Cu1 N2 C9 C8 . . . . 2.1(2) ?
O6 C8 C9 N2 . . . . -178.67(19) ?
O5 C8 C9 N2 . . . . 2.7(3) ?
O6 C8 C9 C10 . . . . 6.9(3) ?
O5 C8 C9 C10 . . . . -171.7(2) ?
N2 C9 C10 C11 . . . . -0.5(3) ?
C8 C9 C10 C11 . . . . 173.5(2) ?
C9 C10 C11 C12 . . . . 0.7(3) ?
C10 C11 C12 C13 . . . . 0.1(3) ?
C9 N2 C13 C12 . . . . 1.4(3) ?
Cu1 N2 C13 C12 . . . . -176.00(16) ?
C9 N2 C13 C14 . . . . 179.81(18) ?
Cu1 N2 C13 C14 . . . . 2.4(2) ?
C11 C12 C13 N2 . . . . -1.2(3) ?
C11 C12 C13 C14 . . . . -179.30(19) ?
Cu1 O7 C14 O8 . . . . 175.91(17) ?
Cu1 O7 C14 C13 . . . . -4.0(2) ?
N2 C13 C14 O8 . . . . -178.59(18) ?
C12 C13 C14 O8 . . . . -0.3(3) ?
N2 C13 C14 O7 . . . . 1.3(3) ?
C12 C13 C14 O7 . . . . 179.6(2) ?
N3 C15 C16 N4 . . . . -61.9(2) ?
N3 C15 C16 C17 . . . . 176.67(19) ?
